data_4340059
loop_
_publ_author_name
'Zhang, Jiliang'
'Wang, Yingmin'
'Bobev, Svilen'

_publ_section_title
;
 Structural Modulations in the Rare-Earth Metal Digermanides REAl1-xGe2
 (RE = Gd-Tm, Lu, Y; 0.8 &lt; x &lt; 0.9). Correlations between Long- and
 Short-Range Vacancy Ordering.
;
_journal_issue 3
_journal_name_full 'Inorganic chemistry'
_journal_page_first 722
_journal_page_last 732
_journal_paper_doi 10.1021/ic501002j
_journal_volume 54
_journal_year 2015
_chemical_formula_sum 'Al0.17 Dy Ge2'
_chemical_formula_weight 312.27
_chemical_name_systematic
; 
 ? 
;
_space_group_IT_number 63
_symmetry_cell_setting orthorhombic
_symmetry_space_group_name_Hall '-C 2c 2'
_symmetry_space_group_name_H-M 'C m c m'
_atom_sites_solution_primary direct
_atom_sites_solution_secondary difmap
_audit_creation_method SHELXL-97
_cell_angle_alpha 90.00
_cell_angle_beta 90.00
_cell_angle_gamma 90.00
_cell_formula_units_Z 4
_cell_length_a 4.0823(8)
_cell_length_b 16.218(3)
_cell_length_c 3.9330(7)
_cell_measurement_reflns_used 1395
_cell_measurement_temperature 200(2)
_cell_measurement_theta_max 30.63
_cell_measurement_theta_min 2.51
_cell_volume 260.39(8)
_computing_cell_refinement 'Bruker SMART'
_computing_data_collection 'Bruker SMART'
_computing_data_reduction 'Bruker SAINT'
_computing_molecular_graphics 'Bruker SHELXTL'
_computing_publication_material 'Bruker SHELXTL'
_computing_structure_refinement 'SHELXL-97 (Sheldrick, 1997)'
_computing_structure_solution 'SHELXS-97 (Sheldrick, 1990)'
_diffrn_ambient_temperature 200(2)
_diffrn_measured_fraction_theta_full 1.000
_diffrn_measured_fraction_theta_max 1.000
_diffrn_measurement_device_type 'CCD area detector'
_diffrn_measurement_method 'phi and omega scans'
_diffrn_radiation_monochromator graphite
_diffrn_radiation_source 'fine-focus sealed tube'
_diffrn_radiation_type MoK\a
_diffrn_radiation_wavelength 0.71073
_diffrn_reflns_av_R_equivalents 0.0179
_diffrn_reflns_av_sigmaI/netI 0.0103
_diffrn_reflns_limit_h_max 5
_diffrn_reflns_limit_h_min -5
_diffrn_reflns_limit_k_max 22
_diffrn_reflns_limit_k_min -22
_diffrn_reflns_limit_l_max 5
_diffrn_reflns_limit_l_min -5
_diffrn_reflns_number 1929
_diffrn_reflns_theta_full 29.00
_diffrn_reflns_theta_max 29.52
_diffrn_reflns_theta_min 2.51
_exptl_absorpt_coefficient_mu 51.000
_exptl_absorpt_correction_T_max 0.4286
_exptl_absorpt_correction_T_min 0.3099
_exptl_absorpt_correction_type multi-scan
_exptl_absorpt_process_details SADABS
_exptl_crystal_colour silver
_exptl_crystal_density_diffrn 7.966
_exptl_crystal_density_method 'not measured'
_exptl_crystal_description irregular
_exptl_crystal_F_000 529
_exptl_crystal_size_max 0.03
_exptl_crystal_size_mid 0.02
_exptl_crystal_size_min 0.02
_refine_diff_density_max 2.483
_refine_diff_density_min -2.522
_refine_diff_density_rms 0.399
_refine_ls_extinction_method none
_refine_ls_goodness_of_fit_ref 1.207
_refine_ls_matrix_type full
_refine_ls_number_parameters 16
_refine_ls_number_reflns 234
_refine_ls_number_restraints 0
_refine_ls_restrained_S_all 1.207
_refine_ls_R_factor_all 0.0212
_refine_ls_R_factor_gt 0.0207
_refine_ls_shift/su_max 0.000
_refine_ls_shift/su_mean 0.000
_refine_ls_structure_factor_coef Fsqd
_refine_ls_weighting_details 'calc w=1/[\s^2^(Fo^2^)+(0.0259P)^2^+7.3872P] where P=(Fo^2^+2Fc^2^)/3'
_refine_ls_weighting_scheme calc
_refine_ls_wR_factor_gt 0.0527
_refine_ls_wR_factor_ref 0.0529
_reflns_number_gt 229
_reflns_number_total 234
_reflns_threshold_expression >2sigma(I)
_cod_data_source_file ic501002j_si_002.cif
_cod_data_source_block DyAlGe
_cod_depositor_comments
;
The following automatic conversions were performed:

'_symmetry_cell_setting' value 'Orthorhombic' changed to
'orthorhombic' according to
/usr/data/users/saulius/crontab/automatic-downloads/rss-feeds/ACS/lib/dictionaries/cif_core.dic
dictionary named 'cif_core.dic' version 2.4.2 from 2011-04-26.

Automatic conversion script
Id: cif_fix_values 2281 2013-09-26 08:29:07Z andrius 

 Adding full bibliography for 4340057--4340064.cif.
;
_cod_original_sg_symbol_H-M Cmcm
_cod_database_code 4340059

loop_
_symmetry_equiv_pos_as_xyz
'x, y, z'
'-x, -y, z+1/2'
'-x, y, -z+1/2'
'x, -y, -z'
'x+1/2, y+1/2, z'
'-x+1/2, -y+1/2, z+1/2'
'-x+1/2, y+1/2, -z+1/2'
'x+1/2, -y+1/2, -z'
'-x, -y, -z'
'x, y, -z-1/2'
'x, -y, z-1/2'
'-x, y, z'
'-x+1/2, -y+1/2, -z'
'x+1/2, y+1/2, -z-1/2'
'x+1/2, -y+1/2, z-1/2'
'-x+1/2, y+1/2, z'

loop_
_atom_site_label
_atom_site_type_symbol
_atom_site_fract_x
_atom_site_fract_y
_atom_site_fract_z
_atom_site_U_iso_or_equiv
_atom_site_adp_type
_atom_site_occupancy
_atom_site_symmetry_multiplicity
_atom_site_calc_flag
_atom_site_refinement_flags
Dy Dy 0.0000 0.39583(3) 0.2500 0.00657(18) Uani 1 4 d S
Ge1 Ge 0.0000 0.05031(8) 0.2500 0.0121(3) Uani 1 4 d S
Ge2 Ge 0.0000 0.75250(9) 0.2500 0.0270(4) Uani 1 4 d S
Al Al 0.0000 0.1901(13) 0.2500 0.007(7) Uiso 0.17(2) 4 d SP

loop_
_atom_site_aniso_label
_atom_site_aniso_U_11
_atom_site_aniso_U_22
_atom_site_aniso_U_33
_atom_site_aniso_U_23
_atom_site_aniso_U_13
_atom_site_aniso_U_12
Dy 0.0062(3) 0.0077(2) 0.0058(2) 0.000 0.000 0.000
Ge1 0.0078(5) 0.0219(6) 0.0067(5) 0.000 0.000 0.000
Ge2 0.0313(8) 0.0144(6) 0.0353(8) 0.000 0.000 0.000

loop_
_atom_type_symbol
_atom_type_description
_atom_type_scat_dispersion_real
_atom_type_scat_dispersion_imag
_atom_type_scat_source
Al Al 0.0645 0.0514 'International Tables Vol C Tables 4.2.6.8 and 6.1.1.4'
Ge Ge 0.1547 1.8001 'International Tables Vol C Tables 4.2.6.8 and 6.1.1.4'
Dy Dy -0.1892 4.4098 'International Tables Vol C Tables 4.2.6.8 and 6.1.1.4'

loop_
_geom_angle_atom_site_label_1
_geom_angle_atom_site_label_2
_geom_angle_atom_site_label_3
_geom_angle
_geom_angle_site_symmetry_1
_geom_angle_site_symmetry_3
Ge1 Dy Ge1 145.74(5) 13_556 13_455
Ge1 Dy Ge1 86.98(2) 13_556 13_456
Ge1 Dy Ge1 83.06(2) 13_455 13_456
Ge1 Dy Ge1 83.06(2) 13_556 13
Ge1 Dy Ge1 86.98(2) 13_455 13
Ge1 Dy Ge1 145.74(5) 13_456 13
Ge1 Dy Ge2 132.49(2) 13_556 5_445
Ge1 Dy Ge2 76.54(3) 13_455 5_445
Ge1 Dy Ge2 76.54(3) 13_456 5_445
Ge1 Dy Ge2 132.49(2) 13 5_445
Ge1 Dy Ge2 76.54(3) 13_556 5_545
Ge1 Dy Ge2 132.49(2) 13_455 5_545
Ge1 Dy Ge2 132.49(2) 13_456 5_545
Ge1 Dy Ge2 76.54(3) 13 5_545
Ge2 Dy Ge2 82.57(4) 5_445 5_545
Ge1 Dy Ge2 130.37(2) 13_556 9_565
Ge1 Dy Ge2 78.95(3) 13_455 9_565
Ge1 Dy Ge2 130.37(2) 13_456 9_565
Ge1 Dy Ge2 78.95(3) 13 9_565
Ge2 Dy Ge2 54.426(10) 5_445 9_565
Ge2 Dy Ge2 54.426(10) 5_545 9_565
Ge1 Dy Ge2 78.95(3) 13_556 9_566
Ge1 Dy Ge2 130.37(2) 13_455 9_566
Ge1 Dy Ge2 78.95(3) 13_456 9_566
Ge1 Dy Ge2 130.37(2) 13 9_566
Ge2 Dy Ge2 54.426(10) 5_445 9_566
Ge2 Dy Ge2 54.426(10) 5_545 9_566
Ge2 Dy Ge2 78.53(4) 9_565 9_566
Ge1 Dy Al 170.9(3) 13_556 13_455
Ge1 Dy Al 43.3(3) 13_455 13_455
Ge1 Dy Al 95.63(10) 13_456 13_455
Ge1 Dy Al 99.32(9) 13 13_455
Ge2 Dy Al 40.7(2) 5_445 13_455
Ge2 Dy Al 95.4(3) 5_545 13_455
Ge2 Dy Al 42.6(3) 9_565 13_455
Ge2 Dy Al 93.0(3) 9_566 13_455
Ge1 Dy Al 43.3(3) 13_556 13_556
Ge1 Dy Al 170.9(3) 13_455 13_556
Ge1 Dy Al 99.32(9) 13_456 13_556
Ge1 Dy Al 95.63(10) 13 13_556
Ge2 Dy Al 95.4(3) 5_445 13_556
Ge2 Dy Al 40.7(2) 5_545 13_556
Ge2 Dy Al 93.0(3) 9_565 13_556
Ge2 Dy Al 42.6(3) 9_566 13_556
Al Dy Al 127.6(7) 13_455 13_556
Ge1 Dy Al 99.32(9) 13_556 13_456
Ge1 Dy Al 95.63(10) 13_455 13_456
Ge1 Dy Al 43.3(3) 13_456 13_456
Ge1 Dy Al 170.9(3) 13 13_456
Ge2 Dy Al 40.7(2) 5_445 13_456
Ge2 Dy Al 95.4(3) 5_545 13_456
Ge2 Dy Al 93.0(3) 9_565 13_456
Ge2 Dy Al 42.6(3) 9_566 13_456
Al Dy Al 77.0(3) 13_455 13_456
Al Dy Al 80.5(3) 13_556 13_456
Ge1 Dy Al 95.63(10) 13_556 13
Ge1 Dy Al 99.32(9) 13_455 13
Ge1 Dy Al 170.9(3) 13_456 13
Ge1 Dy Al 43.3(3) 13 13
Ge2 Dy Al 95.4(3) 5_445 13
Ge2 Dy Al 40.7(2) 5_545 13
Ge2 Dy Al 42.6(3) 9_565 13
Ge2 Dy Al 93.0(3) 9_566 13
Al Dy Al 80.5(3) 13_455 13
Al Dy Al 77.0(3) 13_556 13
Al Dy Al 127.6(7) 13_456 13
Al Ge1 Ge1 129.69(5) . 9
Al Ge1 Ge1 129.69(5) . 9_556
Ge1 Ge1 Ge1 100.63(9) 9 9_556
Al Ge1 Dy 72.87(3) . 13_556
Ge1 Ge1 Dy 134.29(3) 9 13_556
Ge1 Ge1 Dy 71.206(17) 9_556 13_556
Al Ge1 Dy 72.87(3) . 13_455
Ge1 Ge1 Dy 71.206(17) 9 13_455
Ge1 Ge1 Dy 134.29(3) 9_556 13_455
Dy Ge1 Dy 145.74(5) 13_556 13_455
Al Ge1 Dy 72.87(3) . 13_456
Ge1 Ge1 Dy 134.29(3) 9 13_456
Ge1 Ge1 Dy 71.206(17) 9_556 13_456
Dy Ge1 Dy 86.98(2) 13_556 13_456
Dy Ge1 Dy 83.06(2) 13_455 13_456
Al Ge1 Dy 72.87(3) . 13
Ge1 Ge1 Dy 71.206(16) 9 13
Ge1 Ge1 Dy 134.29(3) 9_556 13
Dy Ge1 Dy 83.06(2) 13_556 13
Dy Ge1 Dy 86.98(2) 13_455 13
Dy Ge1 Dy 145.74(5) 13_456 13
Al Ge1 Dy 140.829(17) . 5_445
Ge1 Ge1 Dy 60.33(4) 9 5_445
Ge1 Ge1 Dy 60.33(4) 9_556 5_445
Dy Ge1 Dy 131.53(3) 13_556 5_445
Dy Ge1 Dy 78.091(19) 13_455 5_445
Dy Ge1 Dy 78.091(19) 13_456 5_445
Dy Ge1 Dy 131.53(3) 13 5_445
Al Ge1 Dy 140.829(17) . 5_545
Ge1 Ge1 Dy 60.33(4) 9 5_545
Ge1 Ge1 Dy 60.33(4) 9_556 5_545
Dy Ge1 Dy 78.091(19) 13_556 5_545
Dy Ge1 Dy 131.53(3) 13_455 5_545
Dy Ge1 Dy 131.53(3) 13_456 5_545
Dy Ge1 Dy 78.091(19) 13 5_545
Dy Ge1 Dy 78.34(3) 5_445 5_545
Al Ge2 Al 129.4(10) 9_566 9_565
Al Ge2 Al 100.9(4) 9_566 5_455
Al Ge2 Al 100.9(4) 9_565 5_455
Al Ge2 Al 100.9(4) 9_566 5
Al Ge2 Al 100.9(4) 9_565 5
Al Ge2 Al 127.3(10) 5_455 5
Al Ge2 Ge2 129.73(18) 9_566 13_465
Al Ge2 Ge2 52.1(2) 9_565 13_465
Al Ge2 Ge2 48.88(19) 5_455 13_465
Al Ge2 Ge2 129.2(2) 5 13_465
Al Ge2 Ge2 52.1(2) 9_566 13_566
Al Ge2 Ge2 129.73(18) 9_565 13_566
Al Ge2 Ge2 129.2(2) 5_455 13_566
Al Ge2 Ge2 48.88(19) 5 13_566
Ge2 Ge2 Ge2 176.72(12) 13_465 13_566
Al Ge2 Ge2 129.73(18) 9_566 13_565
Al Ge2 Ge2 52.1(2) 9_565 13_565
Al Ge2 Ge2 129.2(2) 5_455 13_565
Al Ge2 Ge2 48.88(19) 5 13_565
Ge2 Ge2 Ge2 92.086(16) 13_465 13_565
Ge2 Ge2 Ge2 87.821(16) 13_566 13_565
Al Ge2 Ge2 52.1(2) 9_566 13_466
Al Ge2 Ge2 129.73(18) 9_565 13_466
Al Ge2 Ge2 48.88(19) 5_455 13_466
Al Ge2 Ge2 129.2(2) 5 13_466
Ge2 Ge2 Ge2 87.821(16) 13_465 13_466
Ge2 Ge2 Ge2 92.086(16) 13_566 13_466
Ge2 Ge2 Ge2 176.72(12) 13_565 13_466
Al Ge2 Dy 71.3(4) 9_566 5
Al Ge2 Dy 71.3(4) 9_565 5
Al Ge2 Dy 157.6(5) 5_455 5
Al Ge2 Dy 75.1(5) 5 5
Ge2 Ge2 Dy 119.77(6) 13_465 5
Ge2 Ge2 Dy 63.03(4) 13_566 5
Ge2 Ge2 Dy 63.03(4) 13_565 5
Ge2 Ge2 Dy 119.77(6) 13_466 5
Al Ge2 Dy 71.3(4) 9_566 5_455
Al Ge2 Dy 71.3(4) 9_565 5_455
Al Ge2 Dy 75.1(5) 5_455 5_455
Al Ge2 Dy 157.6(5) 5 5_455
Ge2 Ge2 Dy 63.03(4) 13_465 5_455
Ge2 Ge2 Dy 119.77(6) 13_566 5_455
Ge2 Ge2 Dy 119.77(6) 13_565 5_455
Ge2 Ge2 Dy 63.03(4) 13_466 5_455
Dy Ge2 Dy 82.57(4) 5 5_455
Al Ge2 Dy 154.6(5) 9_566 9_565
Al Ge2 Dy 76.1(5) 9_565 9_565
Al Ge2 Dy 69.9(4) 5_455 9_565
Al Ge2 Dy 69.9(4) 5 9_565
Ge2 Ge2 Dy 62.54(4) 13_465 9_565
Ge2 Ge2 Dy 114.63(6) 13_566 9_565
Ge2 Ge2 Dy 62.54(4) 13_565 9_565
Ge2 Ge2 Dy 114.63(6) 13_466 9_565
Dy Ge2 Dy 125.575(10) 5 9_565
Dy Ge2 Dy 125.575(10) 5_455 9_565
Al Ge2 Dy 76.1(5) 9_566 9_566
Al Ge2 Dy 154.6(5) 9_565 9_566
Al Ge2 Dy 69.9(4) 5_455 9_566
Al Ge2 Dy 69.9(4) 5 9_566
Ge2 Ge2 Dy 114.63(6) 13_465 9_566
Ge2 Ge2 Dy 62.54(4) 13_566 9_566
Ge2 Ge2 Dy 114.63(6) 13_565 9_566
Ge2 Ge2 Dy 62.54(4) 13_466 9_566
Dy Ge2 Dy 125.575(10) 5 9_566
Dy Ge2 Dy 125.575(10) 5_455 9_566
Dy Ge2 Dy 78.53(4) 9_565 9_566
Ge2 Al Ge2 129.4(10) 9_566 9_565
Ge2 Al Ge1 115.3(5) 9_566 .
Ge2 Al Ge1 115.3(5) 9_565 .
Ge2 Al Ge2 79.1(4) 9_566 5_545
Ge2 Al Ge2 79.1(4) 9_565 5_545
Ge1 Al Ge2 116.4(5) . 5_545
Ge2 Al Ge2 79.1(4) 9_566 5_445
Ge2 Al Ge2 79.1(4) 9_565 5_445
Ge1 Al Ge2 116.4(5) . 5_445
Ge2 Al Ge2 127.3(10) 5_545 5_445
Ge2 Al Dy 138.72(5) 9_566 13_455
Ge2 Al Dy 68.04(12) 9_565 13_455
Ge1 Al Dy 63.8(3) . 13_455
Ge2 Al Dy 140.80(2) 5_545 13_455
Ge2 Al Dy 67.48(10) 5_445 13_455
Ge2 Al Dy 68.04(12) 9_566 13_556
Ge2 Al Dy 138.72(5) 9_565 13_556
Ge1 Al Dy 63.8(3) . 13_556
Ge2 Al Dy 67.48(10) 5_545 13_556
Ge2 Al Dy 140.80(2) 5_445 13_556
Dy Al Dy 127.6(7) 13_455 13_556
Ge2 Al Dy 68.04(12) 9_566 13_456
Ge2 Al Dy 138.72(5) 9_565 13_456
Ge1 Al Dy 63.8(3) . 13_456
Ge2 Al Dy 140.80(2) 5_545 13_456
Ge2 Al Dy 67.48(10) 5_445 13_456
Dy Al Dy 77.0(3) 13_455 13_456
Dy Al Dy 80.5(3) 13_556 13_456
Ge2 Al Dy 138.72(5) 9_566 13
Ge2 Al Dy 68.04(12) 9_565 13
Ge1 Al Dy 63.8(3) . 13
Ge2 Al Dy 67.48(10) 5_545 13
Ge2 Al Dy 140.80(2) 5_445 13
Dy Al Dy 80.5(3) 13_455 13
Dy Al Dy 77.0(3) 13_556 13
Dy Al Dy 127.6(7) 13_456 13
Ge2 Al Dy 64.7(5) 9_566 .
Ge2 Al Dy 64.7(5) 9_565 .
Ge1 Al Dy 180.0 . .
Ge2 Al Dy 63.6(5) 5_545 .
Ge2 Al Dy 63.6(5) 5_445 .
Dy Al Dy 116.2(3) 13_455 .
Dy Al Dy 116.2(3) 13_556 .
Dy Al Dy 116.2(3) 13_456 .
Dy Al Dy 116.2(3) 13 .

loop_
_geom_bond_atom_site_label_1
_geom_bond_atom_site_label_2
_geom_bond_distance
_geom_bond_site_symmetry_2
Dy Ge1 2.9659(6) 13_556
Dy Ge1 2.9659(6) 13_455
Dy Ge1 2.9659(6) 13_456
Dy Ge1 2.9659(6) 13
Dy Ge2 3.0934(12) 5_445
Dy Ge2 3.0934(12) 5_545
Dy Ge2 3.1070(13) 9_565
Dy Ge2 3.1070(13) 9_566
Dy Al 3.159(9) 13_455
Dy Al 3.159(9) 13_556
Dy Al 3.159(9) 13_456
Dy Al 3.159(9) 13
Ge1 Al 2.27(2) .
Ge1 Ge1 2.5553(17) 9
Ge1 Ge1 2.5553(17) 9_556
Ge1 Dy 2.9659(6) 13_556
Ge1 Dy 2.9659(6) 13_455
Ge1 Dy 2.9659(6) 13_456
Ge1 Dy 2.9659(6) 13
Ge1 Dy 3.2315(12) 5_445
Ge1 Dy 3.2315(12) 5_545
Ge2 Al 2.176(9) 9_566
Ge2 Al 2.176(9) 9_565
Ge2 Al 2.278(9) 5_455
Ge2 Al 2.278(9) 5
Ge2 Ge2 2.8355(4) 13_465
Ge2 Ge2 2.8355(4) 13_566
Ge2 Ge2 2.8355(4) 13_565
Ge2 Ge2 2.8355(4) 13_466
Ge2 Dy 3.0935(12) 5
Ge2 Dy 3.0935(12) 5_455
Ge2 Dy 3.1070(13) 9_565
Ge2 Dy 3.1070(13) 9_566
Al Ge2 2.176(9) 9_566
Al Ge2 2.176(9) 9_565
Al Ge2 2.278(9) 5_545
Al Ge2 2.278(9) 5_445
Al Dy 3.159(9) 13_455
Al Dy 3.159(9) 13_556
Al Dy 3.159(9) 13_456
Al Dy 3.159(9) 13
